data_4348734
loop_
_publ_author_name
'Wu, Bing'
'Wilding, Matthew J. T.'
'Kuppuswamy, Subramaniam'
'Bezpalko, Mark W.'
'Foxman, Bruce M.'
'Thomas, Christine M.'

_publ_section_title
;
 Exploring Trends in Metal-Metal Bonding, Spectroscopic Properties, and
 Conformational Flexibility in a Series of Heterobimetallic Ti/M and V/M
 Complexes (M = Fe, Co, Ni, and Cu).
;
_journal_issue 23
_journal_name_full 'Inorganic chemistry'
_journal_page_first 12137
_journal_page_last 12148
_journal_paper_doi 10.1021/acs.inorgchem.6b01543
_journal_volume 55
_journal_year 2016
_chemical_formula_moiety 'C46 H79 Cu1 I1 N3 O1 P3 V1'
_chemical_formula_sum 'C46 H79 Cu I N3 O P3 V'
_chemical_formula_weight 1024.46
_space_group_IT_number 57
_space_group_name_Hall '-P 2c 2b'
_space_group_name_H-M_alt 'P b c m'
_symmetry_cell_setting orthorhombic
_symmetry_space_group_name_Hall '-P 2c 2b'
_symmetry_space_group_name_H-M 'P b c m'
_atom_sites_solution_hydrogens difmap
_atom_sites_solution_primary direct
_audit_creation_date 2013-09-18
_audit_creation_method CRYSTALS_ver_14.43
_cell_angle_alpha 90
_cell_angle_beta 90
_cell_angle_gamma 90
_cell_formula_units_Z 8
_cell_length_a 11.7987(3)
_cell_length_b 42.8341(12)
_cell_length_c 20.1806(5)
_cell_measurement_reflns_used 9955
_cell_measurement_temperature 120
_cell_measurement_theta_max 30
_cell_measurement_theta_min 2
_cell_volume 10199.0(5)
_computing_cell_refinement 'Apex2 (Bruker AXS, 2006)'
_computing_data_collection 'Apex2 (Bruker AXS, 2006)'
_computing_data_reduction 'Apex2 (Bruker AXS, 2006)'
_computing_molecular_graphics 'CAMERON (Watkin et al., 1996)'
_computing_publication_material 'CRYSTALS (Betteridge et al., 2003)'
_computing_structure_refinement 'CRYSTALS (Betteridge et al., 2003)'
_computing_structure_solution 'SIR92 (Altomare et al., 1994)'
_diffrn_ambient_temperature 120
_diffrn_measured_fraction_theta_full 0.998
_diffrn_measured_fraction_theta_max 0.998
_diffrn_measurement_device Area
_diffrn_measurement_device_type 'Bruker Kappa Apex2'
_diffrn_measurement_method '\f & \w scans'
_diffrn_radiation_monochromator graphite
_diffrn_radiation_type 'Mo K\a'
_diffrn_radiation_wavelength 0.71073
_diffrn_reflns_av_R_equivalents 0.056
_diffrn_reflns_limit_h_max 16
_diffrn_reflns_limit_h_min 0
_diffrn_reflns_limit_k_max 60
_diffrn_reflns_limit_k_min 0
_diffrn_reflns_limit_l_max 28
_diffrn_reflns_limit_l_min 0
_diffrn_reflns_number 15247
_diffrn_reflns_theta_full 29.994
_diffrn_reflns_theta_max 29.994
_diffrn_reflns_theta_min 1.726
_diffrn_standards_number 0
_exptl_absorpt_coefficient_mu 1.334
_exptl_absorpt_correction_T_max 0.85
_exptl_absorpt_correction_T_min 0.69
_exptl_absorpt_correction_type numerical
_exptl_absorpt_process_details
; 
 Analytical Absorption (De Meulenaer & Tompa, 1965) 
;
_exptl_crystal_colour blue
_exptl_crystal_density_diffrn 1.334
_exptl_crystal_density_method 'not measured'
_exptl_crystal_description prism
_exptl_crystal_F_000 4272
_exptl_crystal_size_max 0.290
_exptl_crystal_size_mid 0.280
_exptl_crystal_size_min 0.120
_refine_diff_density_max 2.26
_refine_diff_density_min -1.15
_refine_ls_extinction_method None
_refine_ls_goodness_of_fit_ref 1.0000
_refine_ls_hydrogen_treatment constr
_refine_ls_matrix_type full
_refine_ls_number_parameters 550
_refine_ls_number_reflns 15247
_refine_ls_number_restraints 24
_refine_ls_R_factor_all 0.0608
_refine_ls_R_factor_gt 0.0424
_refine_ls_shift/su_max 0.0185032
_refine_ls_shift/su_mean 0.0004548
_refine_ls_structure_factor_coef Fsqd
_refine_ls_weighting_details
;
 Method= Modified Sheldrick 
 w=1/[\s^2^(F^2^) + ( 0.05P)^2^ +19.50P] 
 ,where P=(max(Fo^2^,0) + 2Fc^2^)/3 
;
_refine_ls_weighting_scheme calc
_refine_ls_wR_factor_all 0.1188
_refine_ls_wR_factor_gt 0.0934
_refine_ls_wR_factor_ref 0.1188
_reflns_limit_h_max 16
_reflns_limit_h_min 0
_reflns_limit_k_max 60
_reflns_limit_k_min 0
_reflns_limit_l_max 28
_reflns_limit_l_min 0
_reflns_number_gt 11893
_reflns_number_total 15247
_reflns_threshold_expression I>2.0\s(I)
_oxford_diffrn_Wilson_B_factor 0.00
_oxford_diffrn_Wilson_scale 0.00
_oxford_refine_ls_r_factor_ref 0.0608
_oxford_refine_ls_scale 0.0294117(17)
_oxford_reflns_number_all 15247
_oxford_reflns_threshold_expression_ref I>-10.0\s(I)
_oxford_structure_analysis_title 'sk_1013_0ma in Pbcm'
_cod_data_source_file ic6b01543_si_002.cif
_cod_data_source_block 10
_cod_original_sg_symbol_Hall '-P 2c 2b '
_cod_original_sg_symbol_H-M 'P b c m '
_cod_original_formula_sum 'C46 H79 Cu1 I1 N3 O1 P3 V1'
_cod_database_code 4348734

loop_
_symmetry_equiv_pos_as_xyz
x,y,z
-x,-y,-z
-x,y+1/2,z
x,-y+1/2,-z
x,-y+1/2,z+1/2
-x,y+1/2,-z+1/2
-x,-y,z+1/2
x,y,-z+1/2

loop_
_atom_site_label
_atom_site_type_symbol
_atom_site_fract_x
_atom_site_fract_y
_atom_site_fract_z
_atom_site_U_iso_or_equiv
_atom_site_occupancy
_atom_site_adp_type
_atom_site_refinement_flags_posn
_atom_site_refinement_flags_adp
_atom_site_refinement_flags_occupancy
_atom_site_disorder_assembly
_atom_site_disorder_group
Cu1 Cu 0.89591(4) 0.731886(11) 0.7500 0.0113 1.0000 Uani S T . . .
Cu201 Cu 0.64629(4) 0.516056(11) 0.2500 0.0133 1.0000 Uani S T . . .
V1 V 0.68479(5) 0.705537(14) 0.7500 0.0098 1.0000 Uani S T . . .
V201 V 0.85550(5) 0.542102(15) 0.2500 0.0123 1.0000 Uani S T . . .
I1 I 1.08210(2) 0.761272(7) 0.7500 0.0222 1.0000 Uani S T . . .
I201 I 0.45816(2) 0.487375(7) 0.2500 0.0219 1.0000 Uani S T . . .
P1 P 0.84317(6) 0.715162(16) 0.64941(3) 0.0113 1.0000 Uani . . . . .
P2 P 0.48247(12) 0.70573(3) 0.73793(8) 0.0140 0.5000 Uani . . . . .
P201 P 0.69881(6) 0.532714(17) 0.35178(4) 0.0152 1.0000 Uani . . . . .
P202 P 1.05670(12) 0.53924(3) 0.26803(7) 0.0161 0.5000 Uani . . . . .
O1 O 1.2712(6) 0.64372(17) 0.4914(3) 0.0452(16) 0.520(7) Uiso . . P 3 1
O101 O 1.2594(6) 0.6637(2) 0.4858(4) 0.059(2) 0.480(7) Uiso . . P 3 2
N1 N 0.73407(19) 0.69084(5) 0.66292(11) 0.0124 1.0000 Uani . . . . .
N2 N 0.5668(3) 0.73699(8) 0.7500 0.0151 1.0000 Uani S T . . .
N201 N 0.8085(2) 0.55672(5) 0.33776(12) 0.0156 1.0000 Uani . . . . .
N202 N 0.9667(3) 0.50934(8) 0.2500 0.0239 1.0000 Uani S T . . .
C1 C 0.6895(2) 0.66861(6) 0.61839(13) 0.0129 1.0000 Uani . . . . .
C2 C 0.6343(2) 0.64245(6) 0.64441(13) 0.0152 1.0000 Uani . . . . .
C3 C 0.5882(2) 0.61957(7) 0.60331(15) 0.0189 1.0000 Uani . . . . .
C4 C 0.5301(3) 0.59161(8) 0.63270(18) 0.0310 1.0000 Uani . . . . .
C5 C 0.5988(3) 0.62291(7) 0.53516(15) 0.0207 1.0000 Uani . . . . .
C6 C 0.6525(2) 0.64861(7) 0.50736(14) 0.0171 1.0000 Uani . . . . .
C7 C 0.6639(3) 0.65187(8) 0.43331(14) 0.0231 1.0000 Uani . . . . .
C8 C 0.6972(2) 0.67139(7) 0.54929(13) 0.0152 1.0000 Uani . . . . .
C9 C 0.9547(2) 0.69115(7) 0.60927(14) 0.0164 1.0000 Uani . . . . .
C10 C 1.0001(3) 0.66741(8) 0.65917(16) 0.0247 1.0000 Uani . . . . .
C11 C 1.0515(3) 0.70998(8) 0.57877(17) 0.0263 1.0000 Uani . . . . .
C12 C 0.8072(2) 0.74507(6) 0.58675(13) 0.0152 1.0000 Uani . . . . .
C13 C 0.6806(2) 0.75284(7) 0.58661(14) 0.0183 1.0000 Uani . . . . .
C14 C 0.8772(3) 0.77470(7) 0.59839(15) 0.0199 1.0000 Uani . . . . .
C15 C 0.5513(3) 0.76949(9) 0.7500 0.0117 1.0000 Uani S T . . .
C16 C 0.6465(3) 0.78863(9) 0.750000(7) 0.0142 1.0000 Uani S T . . .
C17 C 0.6381(4) 0.82113(10) 0.7500 0.0180 1.0000 Uani S T . . .
C18 C 0.7434(4) 0.84080(10) 0.750000(7) 0.0230 1.0000 Uani S T . . .
C19 C 0.5305(4) 0.83441(10) 0.750000(7) 0.0261 1.0000 Uani S T . . .
C20 C 0.4344(4) 0.81604(11) 0.7500 0.0278 1.0000 Uani S TU . . .
C21 C 0.3176(5) 0.83100(12) 0.750000(7) 0.0421 1.0000 Uani S TU . . .
C22 C 0.4449(3) 0.78362(10) 0.750000(7) 0.0183 1.0000 Uani S T . . .
C23 C 0.4201(6) 0.70483(16) 0.6537(3) 0.0248(13) 0.5000 Uiso . . . 2 1
C24 C 0.3665(6) 0.73453(17) 0.6293(4) 0.0313(15) 0.5000 Uiso . . . 2 1
C25 C 0.3425(6) 0.67606(16) 0.6462(4) 0.0280(14) 0.5000 Uiso . . . 2 1
C26 C 1.2054(7) 0.60483(18) 0.5618(4) 0.0351(18) 0.520(7) Uiso . . P 3 1
C27 C 1.2599(8) 0.6108(2) 0.4975(5) 0.046(2) 0.520(7) Uiso . . P 3 1
C28 C 1.3383(7) 0.6503(2) 0.4343(4) 0.044(2) 0.520(7) Uiso . . P 3 1
C29 C 1.3335(15) 0.6891(4) 0.4388(8) 0.077(4) 0.520(7) Uiso . . P 3 1
C123 C 0.3703(5) 0.70474(15) 0.6977(3) 0.0217(12) 0.5000 Uiso . . . 2 2
C124 C 0.4162(6) 0.71746(17) 0.6334(3) 0.0253(13) 0.5000 Uiso . . . 2 2
C125 C 0.3270(6) 0.67090(17) 0.6878(4) 0.0314(15) 0.5000 Uiso . . . 2 2
C126 C 1.2504(14) 0.6150(4) 0.5360(9) 0.093(5) 0.480(7) Uiso . . P 3 2
C127 C 1.3132(14) 0.6349(4) 0.5038(8) 0.082(4) 0.480(7) Uiso . . P 3 2
C128 C 1.349(2) 0.6793(5) 0.4450(12) 0.112(8) 0.480(7) Uiso . . P 3 2
C129 C 1.2699(12) 0.7108(3) 0.4338(7) 0.081(4) 0.480(7) Uiso . . P 3 2
C201 C 0.8566(2) 0.57860(7) 0.38195(14) 0.0170 1.0000 Uani . . . . .
C202 C 0.9165(2) 0.60367(7) 0.35553(15) 0.0179 1.0000 Uani . . . . .
C203 C 0.9686(3) 0.62585(7) 0.39586(16) 0.0209 1.0000 Uani . . . . .
C204 C 1.0347(3) 0.65225(8) 0.36565(19) 0.0286 1.0000 Uani . . . . .
C205 C 0.9580(3) 0.62282(8) 0.46429(16) 0.0239 1.0000 Uani . . . . .
C206 C 0.8978(3) 0.59809(8) 0.49242(15) 0.0229 1.0000 Uani . . . . .
C207 C 0.8868(3) 0.59498(10) 0.56689(16) 0.0342 1.0000 Uani . . . . .
C208 C 0.8488(3) 0.57603(7) 0.45124(15) 0.0201 1.0000 Uani . . . . .
C209 C 0.7321(3) 0.50355(7) 0.41718(15) 0.0208 1.0000 Uani . . . . .
C210 C 0.8577(3) 0.49515(8) 0.41960(17) 0.0270 1.0000 Uani . . . . .
C211 C 0.6600(3) 0.47393(8) 0.40678(17) 0.0286 1.0000 Uani . . . . .
C212 C 0.5874(3) 0.55739(7) 0.39034(15) 0.0205 1.0000 Uani . . . . .
C213 C 0.5430(3) 0.58081(8) 0.34013(18) 0.0282 1.0000 Uani . . . . .
C214 C 0.4904(3) 0.53914(9) 0.42174(19) 0.0322 1.0000 Uani . . . . .
C215 C 0.9745(4) 0.47690(10) 0.2500 0.0199 1.0000 Uani S T . . .
C216 C 0.8738(4) 0.45960(10) 0.250000(7) 0.0201 1.0000 Uani S T . . .
C217 C 0.8744(4) 0.42728(10) 0.2500 0.0207 1.0000 Uani S T . . .
C218 C 0.7649(4) 0.40933(11) 0.250000(7) 0.0310 1.0000 Uani S T . . .
C219 C 0.9783(4) 0.41192(11) 0.250000(7) 0.0240 1.0000 Uani S T . . .
C220 C 1.0798(4) 0.42818(11) 0.2500 0.0243 1.0000 Uani S T . . .
C221 C 1.1928(5) 0.41129(12) 0.250000(7) 0.0344 1.0000 Uani S T . . .
C222 C 1.0772(4) 0.46076(10) 0.250000(7) 0.0201 1.0000 Uani S T . . .
C223 C 1.1166(5) 0.53915(16) 0.3527(3) 0.0184(11) 0.5000 Uiso . . . 1 1
C224 C 1.1709(6) 0.50826(16) 0.3744(3) 0.0282(14) 0.5000 Uiso . . . 1 1
C225 C 1.1983(7) 0.56622(18) 0.3647(4) 0.0339(16) 0.5000 Uiso . . . 1 1
C323 C 1.1751(5) 0.53969(15) 0.2917(3) 0.0222(12) 0.5000 Uiso . . . 1 2
C325 C 1.2163(7) 0.57302(17) 0.3037(4) 0.0349(16) 0.5000 Uiso . . . 1 2
C342 C 1.1356(6) 0.52576(19) 0.3578(3) 0.0280(14) 0.5000 Uiso . . . 1 2
H21 H 0.6273 0.6406 0.6903 0.0190 1.0000 Uiso R . . . .
H41 H 0.5005 0.5784 0.5979 0.0500 1.0000 Uiso R . . . .
H42 H 0.4685 0.5970 0.6622 0.0498 1.0000 Uiso R . . . .
H43 H 0.5820 0.5805 0.6570 0.0499 1.0000 Uiso R . . . .
H51 H 0.5692 0.6076 0.5091 0.0247 1.0000 Uiso R . . . .
H71 H 0.6764 0.6727 0.4185 0.0352 1.0000 Uiso R . . . .
H72 H 0.5987 0.6428 0.4114 0.0353 1.0000 Uiso R . . . .
H73 H 0.7261 0.6397 0.4194 0.0354 1.0000 Uiso R . . . .
H81 H 0.7324 0.6886 0.5314 0.0187 1.0000 Uiso R . . . .
H91 H 0.9180 0.6792 0.5748 0.0201 1.0000 Uiso R . . . .
H101 H 1.0492 0.6519 0.6392 0.0378 1.0000 Uiso R . . . .
H102 H 1.0444 0.6784 0.6910 0.0377 1.0000 Uiso R . . . .
H103 H 0.9376 0.6573 0.6802 0.0375 1.0000 Uiso R . . . .
H111 H 1.1064 0.6958 0.5593 0.0405 1.0000 Uiso R . . . .
H112 H 1.0928 0.7225 0.6114 0.0409 1.0000 Uiso R . . . .
H113 H 1.0257 0.7238 0.5442 0.0405 1.0000 Uiso R . . . .
H121 H 0.8274 0.7368 0.5424 0.0185 1.0000 Uiso R . . . .
H131 H 0.6604 0.7680 0.5547 0.0287 1.0000 Uiso R . . . .
H132 H 0.6578 0.7600 0.6305 0.0282 1.0000 Uiso R . . . .
H133 H 0.6370 0.7343 0.5780 0.0289 1.0000 Uiso R . . . .
H141 H 0.8641 0.7885 0.5630 0.0307 1.0000 Uiso R . . . .
H142 H 0.8529 0.7847 0.6401 0.0295 1.0000 Uiso R . . . .
H143 H 0.9578 0.7708 0.6023 0.0287 1.0000 Uiso R . . . .
H161 H 0.7169 0.7801 0.7500 0.0164 1.0000 Uiso RS . . . .
H181 H 0.8104 0.8287 0.7500 0.0345 1.0000 Uiso RS . . . .
H183 H 0.7434 0.8536 0.7114 0.0348 1.0000 Uiso R . . . .
H191 H 0.5230 0.8559 0.7500 0.0324 1.0000 Uiso RS . . . .
H211 H 0.2610 0.8158 0.7500 0.0700 1.0000 Uiso RS . . . .
H213 H 0.3103 0.8437 0.7885 0.0696 1.0000 Uiso R . . . .
H221 H 0.3799 0.7712 0.7500 0.0235 1.0000 Uiso RS . . . .
H231 H 0.4829 0.7008 0.6240 0.0279 0.5000 Uiso R . . 2 1
H241 H 0.3410 0.7318 0.5845 0.0509 0.5000 Uiso R . . 2 1
H242 H 0.4228 0.7510 0.6315 0.0507 0.5000 Uiso R . . 2 1
H243 H 0.3024 0.7394 0.6579 0.0508 0.5000 Uiso R . . 2 1
H251 H 0.3262 0.6735 0.6004 0.0398 0.5000 Uiso R . . 2 1
H252 H 0.2730 0.6795 0.6703 0.0396 0.5000 Uiso R . . 2 1
H253 H 0.3823 0.6580 0.6629 0.0400 0.5000 Uiso R . . 2 1
H261 H 1.2014 0.5827 0.5714 0.0640 0.520(7) Uiso R . P 3 1
H262 H 1.1282 0.6137 0.5627 0.0643 0.520(7) Uiso R . P 3 1
H263 H 1.2489 0.6149 0.5964 0.0640 0.520(7) Uiso R . P 3 1
H271 H 1.2104 0.6033 0.4611 0.0580 0.520(7) Uiso R . P 3 1
H272 H 1.3335 0.6002 0.4949 0.0586 0.520(7) Uiso R . P 3 1
H281 H 1.3063 0.6415 0.3933 0.0591 0.520(7) Uiso R . P 3 1
H282 H 1.4161 0.6435 0.4398 0.0594 0.520(7) Uiso R . P 3 1
H291 H 1.3622 0.6975 0.3973 0.1286 0.520(7) Uiso R . P 3 1
H292 H 1.2559 0.6944 0.4450 0.1286 0.520(7) Uiso R . P 3 1
H293 H 1.3785 0.6963 0.4759 0.1283 0.520(7) Uiso R . P 3 1
H1231 H 0.3112 0.7183 0.7130 0.0336 0.5000 Uiso R . . 2 2
H1241 H 0.3490 0.7108 0.6108 0.0384 0.5000 Uiso R . . 2 2
H1242 H 0.4245 0.7397 0.6300 0.0379 0.5000 Uiso R . . 2 2
H1243 H 0.4742 0.7072 0.6106 0.0380 0.5000 Uiso R . . 2 2
H1251 H 0.2738 0.6717 0.6516 0.0491 0.5000 Uiso R . . 2 2
H1252 H 0.2881 0.6644 0.7268 0.0490 0.5000 Uiso R . . 2 2
H1253 H 0.3895 0.6570 0.6776 0.0488 0.5000 Uiso R . . 2 2
H1261 H 1.2889 0.5954 0.5470 0.1312 0.480(7) Uiso R . P 3 2
H1262 H 1.1831 0.6107 0.5109 0.1311 0.480(7) Uiso R . P 3 2
H1263 H 1.2305 0.6258 0.5764 0.1310 0.480(7) Uiso R . P 3 2
H1271 H 1.3349 0.6246 0.4628 0.0981 0.480(7) Uiso R . P 3 2
H1272 H 1.3794 0.6394 0.5309 0.0981 0.480(7) Uiso R . P 3 2
H1281 H 1.3716 0.6694 0.4040 0.1040 0.480(7) Uiso R . P 3 2
H1282 H 1.4166 0.6840 0.4707 0.1040 0.480(7) Uiso R . P 3 2
H1291 H 1.3093 0.7276 0.4122 0.1171 0.480(7) Uiso R . P 3 2
H1292 H 1.2061 0.7058 0.4056 0.1171 0.480(7) Uiso R . P 3 2
H1293 H 1.2414 0.7194 0.4749 0.1170 0.480(7) Uiso R . P 3 2
H2021 H 0.9235 0.6054 0.3092 0.0215 1.0000 Uiso R . . . .
H2041 H 1.0698 0.6658 0.3979 0.0429 1.0000 Uiso R . . . .
H2042 H 0.9873 0.6656 0.3400 0.0423 1.0000 Uiso R . . . .
H2043 H 1.0930 0.6444 0.3363 0.0420 1.0000 Uiso R . . . .
H2051 H 0.9921 0.6379 0.4919 0.0280 1.0000 Uiso R . . . .
H2071 H 0.8328 0.5786 0.5764 0.0532 1.0000 Uiso R . . . .
H2072 H 0.8606 0.6141 0.5851 0.0535 1.0000 Uiso R . . . .
H2073 H 0.9581 0.5897 0.5850 0.0533 1.0000 Uiso R . . . .
H2081 H 0.8109 0.5589 0.4687 0.0233 1.0000 Uiso R . . . .
H2091 H 0.7115 0.5126 0.4589 0.0244 1.0000 Uiso R . . . .
H2101 H 0.8725 0.4799 0.4515 0.0411 1.0000 Uiso R . . . .
H2102 H 0.9059 0.5128 0.4271 0.0401 1.0000 Uiso R . . . .
H2103 H 0.8779 0.4859 0.3795 0.0404 1.0000 Uiso R . . . .
H2111 H 0.6717 0.4590 0.4432 0.0440 1.0000 Uiso R . . . .
H2112 H 0.5814 0.4794 0.4049 0.0445 1.0000 Uiso R . . . .
H2113 H 0.6821 0.4638 0.3675 0.0433 1.0000 Uiso R . . . .
H2121 H 0.6226 0.5692 0.4261 0.0240 1.0000 Uiso R . . . .
H2131 H 0.4985 0.5962 0.3638 0.0419 1.0000 Uiso R . . . .
H2132 H 0.6036 0.5909 0.3177 0.0430 1.0000 Uiso R . . . .
H2133 H 0.4960 0.5703 0.3069 0.0423 1.0000 Uiso R . . . .
H2141 H 0.4339 0.5536 0.4379 0.0484 1.0000 Uiso R . . . .
H2142 H 0.5172 0.5275 0.4583 0.0491 1.0000 Uiso R . . . .
H2143 H 0.4556 0.5250 0.3913 0.0487 1.0000 Uiso R . . . .
H2161 H 0.8050 0.4703 0.2500 0.0231 1.0000 Uiso RS . . . .
H2181 H 0.7049 0.4244 0.2500 0.0479 1.0000 Uiso RS . . . .
H2182 H 0.7623 0.3966 0.2116 0.0481 1.0000 Uiso R . . . .
H2191 H 0.9795 0.3905 0.2500 0.0289 1.0000 Uiso RS . . . .
H2211 H 1.1808 0.3893 0.2500 0.0535 1.0000 Uiso RS . . . .
H2213 H 1.2368 0.4160 0.2120 0.0533 1.0000 Uiso R . . . .
H2221 H 1.1458 0.4716 0.2500 0.0242 1.0000 Uiso RS . . . .
H2231 H 1.0518 0.5430 0.3822 0.0208 0.5000 Uiso R . . 1 1
H2241 H 1.1933 0.5106 0.4197 0.0428 0.5000 Uiso R . . 1 1
H2242 H 1.2369 0.5033 0.3483 0.0430 0.5000 Uiso R . . 1 1
H2243 H 1.1159 0.4918 0.3719 0.0431 0.5000 Uiso R . . 1 1
H2251 H 1.2130 0.5679 0.4121 0.0490 0.5000 Uiso R . . 1 1
H2252 H 1.1655 0.5852 0.3490 0.0486 0.5000 Uiso R . . 1 1
H2253 H 1.2678 0.5626 0.3417 0.0500 0.5000 Uiso R . . 1 1
H3231 H 1.2333 0.5241 0.2819 0.0341 0.5000 Uiso R . . 1 2
H3251 H 1.2786 0.5741 0.3346 0.0575 0.5000 Uiso R . . 1 2
H3252 H 1.2408 0.5824 0.2620 0.0566 0.5000 Uiso R . . 1 2
H3253 H 1.1560 0.5853 0.3209 0.0568 0.5000 Uiso R . . 1 2
H3421 H 1.2073 0.5318 0.3770 0.0384 0.5000 Uiso R . . 1 2
H3422 H 1.0834 0.5361 0.3868 0.0382 0.5000 Uiso R . . 1 2
H3423 H 1.1297 0.5035 0.3613 0.0381 0.5000 Uiso R . . 1 2

loop_
_atom_site_aniso_label
_atom_site_aniso_U_11
_atom_site_aniso_U_22
_atom_site_aniso_U_33
_atom_site_aniso_U_23
_atom_site_aniso_U_13
_atom_site_aniso_U_12
Cu1 0.0118(2) 0.0123(2) 0.0098(2) 0.0000 0.0000 -0.00222(17)
Cu201 0.0127(2) 0.0115(2) 0.0159(2) 0.0000 0.0000 -0.00206(17)
V1 0.0106(3) 0.0104(3) 0.0083(3) 0.0000 0.0000 -0.0005(2)
V201 0.0100(3) 0.0111(3) 0.0159(3) 0.0000 0.0000 0.0004(2)
I1 0.01636(13) 0.02831(15) 0.02183(14) 0.0000 0.0000 -0.00987(11)
I201 0.01566(13) 0.02094(14) 0.02905(15) 0.0000 0.0000 -0.00622(10)
P1 0.0132(3) 0.0119(3) 0.0089(3) 0.0001(2) 0.0009(2) -0.0018(2)
P2 0.0112(5) 0.0124(5) 0.0184(16) -0.0010(5) -0.0017(5) -0.0011(4)
P201 0.0154(3) 0.0141(3) 0.0162(3) -0.0006(3) -0.0001(3) -0.0025(3)
P202 0.0102(6) 0.0155(6) 0.0227(9) -0.0001(5) -0.0004(4) 0.0002(5)
N1 0.0141(10) 0.0129(10) 0.0102(10) -0.0010(8) 0.0003(8) -0.0025(9)
N2 0.0136(15) 0.0109(15) 0.0208(17) 0.0000 0.0000 -0.0013(12)
N201 0.0145(11) 0.0139(11) 0.0186(11) -0.0006(9) -0.0011(9) -0.0020(9)
N202 0.0147(17) 0.0132(17) 0.044(2) 0.0000 0.0000 0.0031(14)
C1 0.0117(12) 0.0130(12) 0.0140(12) -0.0016(10) -0.0005(9) -0.0009(10)
C2 0.0165(13) 0.0159(13) 0.0131(12) -0.0013(10) 0.0004(10) -0.0017(10)
C3 0.0182(14) 0.0145(13) 0.0238(15) -0.0028(11) 0.0013(11) -0.0016(11)
C4 0.0374(19) 0.0226(16) 0.0328(18) 0.0019(14) -0.0007(15) -0.0139(15)
C5 0.0241(15) 0.0170(14) 0.0209(14) -0.0061(11) -0.0031(12) -0.0036(12)
C6 0.0180(13) 0.0193(14) 0.0142(13) -0.0037(10) -0.0014(10) 0.0005(11)
C7 0.0275(16) 0.0284(16) 0.0134(13) -0.0057(12) -0.0021(11) -0.0034(13)
C8 0.0157(13) 0.0155(13) 0.0144(12) -0.0004(10) 0.0013(10) -0.0008(10)
C9 0.0148(13) 0.0181(13) 0.0164(13) -0.0038(10) 0.0024(10) 0.0004(10)
C10 0.0257(17) 0.0230(16) 0.0254(16) 0.0020(12) 0.0036(12) 0.0079(12)
C11 0.0209(15) 0.0317(17) 0.0264(16) 0.0013(13) 0.0090(13) -0.0014(13)
C12 0.0224(14) 0.0128(12) 0.0105(12) 0.0010(9) 0.0012(10) -0.0017(10)
C13 0.0201(14) 0.0188(13) 0.0160(13) 0.0027(11) -0.0006(11) 0.0037(11)
C14 0.0268(15) 0.0160(13) 0.0169(13) 0.0040(11) -0.0008(12) -0.0047(12)
C15 0.0105(16) 0.0096(16) 0.0149(17) 0.0000 0.0000 0.0000(13)
C16 0.0133(17) 0.0154(18) 0.0140(17) 0.0000 0.0000 -0.0010(14)
C17 0.020(2) 0.0164(19) 0.0171(19) 0.0000 0.0000 -0.0029(16)
C18 0.026(2) 0.017(2) 0.026(2) 0.0000 0.0000 -0.0068(17)
C19 0.029(2) 0.0129(19) 0.036(3) 0.0000 0.0000 -0.0024(17)
C20 0.024(2) 0.016(2) 0.044(3) 0.0000 0.0000 0.0047(18)
C21 0.028(2) 0.021(2) 0.077(3) 0.0000 0.0000 0.0061(19)
C22 0.0130(18) 0.0148(18) 0.027(2) 0.0000 0.0000 0.0008(15)
C201 0.0153(13) 0.0158(13) 0.0198(14) -0.0036(11) -0.0021(11) -0.0011(10)
C202 0.0180(13) 0.0147(13) 0.0210(14) -0.0035(11) -0.0009(11) -0.0007(11)
C203 0.0165(14) 0.0162(14) 0.0299(16) -0.0050(12) -0.0022(12) 0.0010(11)
C204 0.0240(16) 0.0185(15) 0.043(2) -0.0025(14) -0.0032(14) -0.0070(13)
C205 0.0208(15) 0.0227(15) 0.0282(16) -0.0100(13) -0.0059(12) -0.0020(12)
C206 0.0212(15) 0.0262(16) 0.0212(15) -0.0060(12) -0.0024(12) 0.0015(12)
C207 0.0362(19) 0.046(2) 0.0206(16) -0.0112(15) -0.0018(14) -0.0031(17)
C208 0.0201(14) 0.0222(14) 0.0181(14) -0.0007(11) 0.0004(11) -0.0036(12)
C209 0.0249(15) 0.0191(14) 0.0184(14) 0.0026(11) 0.0014(12) -0.0031(12)
C210 0.0273(17) 0.0277(17) 0.0260(16) 0.0038(13) -0.0024(13) 0.0031(13)
C211 0.0354(19) 0.0198(15) 0.0305(17) 0.0063(13) 0.0008(14) -0.0072(14)
C212 0.0176(14) 0.0215(14) 0.0225(14) -0.0078(12) 0.0020(11) 0.0005(11)
C213 0.0255(17) 0.0253(16) 0.0337(18) -0.0023(14) 0.0009(14) 0.0043(13)
C214 0.0235(17) 0.0362(19) 0.0369(19) -0.0015(16) 0.0124(14) -0.0002(15)
C215 0.019(2) 0.019(2) 0.022(2) 0.0000 0.0000 0.0040(16)
C216 0.017(2) 0.020(2) 0.023(2) 0.0000 0.0000 0.0006(16)
C217 0.030(2) 0.0157(19) 0.0164(19) 0.0000 0.0000 -0.0005(17)
C218 0.038(3) 0.017(2) 0.037(3) 0.0000 0.0000 -0.007(2)
C219 0.035(2) 0.016(2) 0.020(2) 0.0000 0.0000 0.0061(18)
C220 0.034(3) 0.022(2) 0.018(2) 0.0000 0.0000 0.0106(19)
C221 0.036(3) 0.028(3) 0.040(3) 0.0000 0.0000 0.019(2)
C222 0.021(2) 0.019(2) 0.020(2) 0.0000 0.0000 0.0035(16)

loop_
_atom_type_symbol
_atom_type_scat_dispersion_real
_atom_type_scat_dispersion_imag
_atom_type_scat_Cromer_Mann_a1
_atom_type_scat_Cromer_Mann_b1
_atom_type_scat_Cromer_Mann_a2
_atom_type_scat_Cromer_Mann_b2
_atom_type_scat_Cromer_Mann_a3
_atom_type_scat_Cromer_Mann_b3
_atom_type_scat_Cromer_Mann_a4
_atom_type_scat_Cromer_Mann_b4
_atom_type_scat_Cromer_Mann_c
_atom_type_scat_source
C 0.0033 0.0016 2.3100 20.8439 1.0200 10.2075 1.5886 0.5687 0.8650 51.6512 0.2156 'International Tables Vol C 4.2.6.8 and 6.1.1.4'
H 0.0000 0.0000 0.4930 10.5109 0.3229 26.1257 0.1402 3.1424 0.0408 57.7998 0.0030 'International Tables Vol C 4.2.6.8 and 6.1.1.4'
N 0.0061 0.0033 12.2126 0.0057 3.1322 9.8933 2.0125 28.9975 1.1663 0.5826 -11.5290 'International Tables Vol C 4.2.6.8 and 6.1.1.4'
P 0.1023 0.0942 6.4345 1.9067 4.1791 27.1570 1.7800 0.5260 1.4908 68.1645 1.1149 'International Tables Vol C 4.2.6.8 and 6.1.1.4'
V 0.3005 0.5294 10.2971 6.8657 7.3511 0.4385 2.0703 26.8938 2.0571 102.4780 1.2199 'International Tables Vol C 4.2.6.8 and 6.1.1.4'
Cu 0.3201 1.2651 13.3380 3.5828 7.1676 0.2470 5.6158 11.3966 1.6735 64.8126 1.1910 'International Tables Vol C 4.2.6.8 and 6.1.1.4'
I -0.4742 1.8119 20.1472 4.3470 18.9949 0.3814 7.5138 27.7660 2.2735 66.8776 4.0712 'International Tables Vol C 4.2.6.8 and 6.1.1.4'
O 0.0106 0.0060 3.0485 13.2771 2.2868 5.7011 1.5463 0.3239 0.8670 32.9089 0.2508 'International Tables Vol C 4.2.6.8 and 6.1.1.4'

loop_
_geom_angle_atom_site_label_1
_geom_angle_site_symmetry_1
_geom_angle_atom_site_label_2
_geom_angle_atom_site_label_3
_geom_angle_site_symmetry_3
_geom_angle
_geom_angle_publ_flag
P1 8_556 Cu1 V1 . 67.36(2) yes
P1 8_556 Cu1 I1 . 113.57(2) yes
V1 . Cu1 I1 . 174.56(3) yes
P1 8_556 Cu1 P1 . 129.89(4) yes
V1 . Cu1 P1 . 67.36(2) yes
I1 . Cu1 P1 . 113.57(2) yes
P201 8_555 Cu201 V201 . 67.68(2) yes
P201 8_555 Cu201 I201 . 113.12(2) yes
V201 . Cu201 I201 . 175.36(3) yes
P201 8_555 Cu201 P201 . 130.59(4) yes
V201 . Cu201 P201 . 67.68(2) yes
I201 . Cu201 P201 . 113.12(2) yes
P2 8_556 V1 P1 8_556 126.30(4) yes
P2 8_556 V1 N1 8_556 101.87(8) yes
P1 8_556 V1 N1 8_556 36.33(7) yes
P2 8_556 V1 Cu1 . 154.78(4) yes
P1 8_556 V1 Cu1 . 47.847(17) yes
N1 8_556 V1 Cu1 . 82.07(7) yes
P2 8_556 V1 P1 . 137.71(4) yes
P1 8_556 V1 P1 . 93.38(3) yes
N1 8_556 V1 P1 . 120.16(7) yes
Cu1 . V1 P1 . 47.847(17) yes
P2 8_556 V1 P2 . 11.65(8) yes
P1 8_556 V1 P2 . 137.71(4) yes
N1 8_556 V1 P2 . 112.84(8) yes
Cu1 . V1 P2 . 154.78(4) yes
P1 . V1 P2 . 126.30(4) yes
P2 8_556 V1 N1 . 112.84(8) yes
P1 8_556 V1 N1 . 120.16(7) yes
N1 8_556 V1 N1 . 128.00(14) yes
Cu1 . V1 N1 . 82.07(7) yes
P1 . V1 N1 . 36.33(7) yes
P2 8_556 V1 N2 . 44.17(10) yes
P1 8_556 V1 N2 . 112.24(6) yes
N1 8_556 V1 N2 . 115.96(7) yes
Cu1 . V1 N2 . 111.56(10) yes
P1 . V1 N2 . 112.24(6) yes
P2 . V1 N1 . 101.87(8) yes
P2 . V1 N2 . 44.17(10) yes
N1 . V1 N2 . 115.96(7) yes
P202 8_555 V201 N201 8_555 99.14(8) yes
P202 8_555 V201 P201 8_555 122.33(4) yes
N201 8_555 V201 P201 8_555 36.26(7) yes
P202 8_555 V201 Cu201 . 151.46(5) yes
N201 8_555 V201 Cu201 . 82.75(7) yes
P201 8_555 V201 Cu201 . 48.503(18) yes
P202 8_555 V201 P201 . 139.24(4) yes
N201 8_555 V201 P201 . 121.59(8) yes
P201 8_555 V201 P201 . 94.70(4) yes
Cu201 . V201 P201 . 48.503(18) yes
P202 8_555 V201 P202 . 17.41(7) yes
N201 8_555 V201 P202 . 115.63(8) yes
P201 8_555 V201 P202 . 139.24(4) yes
Cu201 . V201 P202 . 151.46(5) yes
P201 . V201 P202 . 122.33(4) yes
P202 8_555 V201 N201 . 115.63(8) yes
N201 8_555 V201 N201 . 129.44(14) yes
P201 8_555 V201 N201 . 121.59(8) yes
Cu201 . V201 N201 . 82.75(7) yes
P201 . V201 N201 . 36.26(7) yes
P202 8_555 V201 N202 . 44.66(11) yes
N201 8_555 V201 N202 . 115.27(7) yes
P201 8_555 V201 N202 . 110.29(7) yes
Cu201 . V201 N202 . 108.74(12) yes
P201 . V201 N202 . 110.29(7) yes
P202 . V201 N201 . 99.14(8) yes
P202 . V201 N202 . 44.66(11) yes
N201 . V201 N202 . 115.27(7) yes
V1 . P1 Cu1 . 64.79(2) yes
Cu1 . P1 N1 . 105.33(8) yes
V1 . P1 C9 . 135.27(10) yes
Cu1 . P1 C9 . 112.06(9) yes
N1 . P1 C9 . 105.70(12) yes
V1 . P1 C12 . 116.50(9) yes
Cu1 . P1 C12 . 117.49(9) yes
N1 . P1 C12 . 111.42(12) yes
C9 . P1 C12 . 104.37(13) yes
V1 . P2 C23 8_556 102.76(18) yes
V1 . P2 N2 . 53.19(12) yes
C23 8_556 P2 N2 . 93.70(19) yes
V1 . P2 C23 . 119.2(2) yes
C23 8_556 P2 C23 . 137.9(4) yes
N2 . P2 C23 . 112.6(2) yes
C123 8_556 P2 V1 . 129.7(2) yes
C123 8_556 P2 N2 . 109.8(2) yes
V1 . P2 N2 . 53.19(12) yes
C123 8_556 P2 C123 . 75.9(4) yes
V1 . P2 C123 . 154.3(2) yes
N2 . P2 C123 . 126.9(3) yes
C123 8_556 P2 C124 . 113.8(3) yes
V1 . P2 C124 . 115.55(18) yes
N2 . P2 C124 . 99.2(2) yes
V201 . P201 Cu201 . 63.81(2) yes
Cu201 . P201 N201 . 104.58(9) yes
V201 . P201 C209 . 118.63(10) yes
Cu201 . P201 C209 . 119.39(10) yes
N201 . P201 C209 . 111.64(13) yes
V201 . P201 C212 . 134.00(10) yes
Cu201 . P201 C212 . 111.48(10) yes
N201 . P201 C212 . 105.55(13) yes
C209 . P201 C212 . 103.55(14) yes
V201 . P202 N202 . 52.44(13) yes
V201 . P202 C223 . 121.1(2) yes
N202 . P202 C223 . 115.7(2) yes
C323 8_555 P202 V201 . 130.4(2) yes
C323 8_555 P202 N202 . 109.9(2) yes
V201 . P202 N202 . 52.44(13) yes
C323 8_555 P202 C323 . 59.7(4) yes
V201 . P202 C323 . 169.2(3) yes
N202 . P202 C323 . 132.0(3) yes
C323 8_555 P202 C342 . 103.3(3) yes
V201 . P202 C342 . 125.3(2) yes
N202 . P202 C342 . 104.6(2) yes
C323 . P202 C342 . 46.4(3) yes
C27 . O1 C28 . 108.6(7) yes
C127 . O101 C128 . 102.2(11) yes
P1 . N1 V1 . 100.03(11) yes
P1 . N1 C1 . 126.97(18) yes
V1 . N1 C1 . 132.76(18) yes
P2 . N2 V1 . 82.64(15) yes
P2 8_556 N2 V1 . 82.64(15) yes
P2 . N2 C15 . 135.3(3) yes
P2 8_556 N2 C15 . 135.3(3) yes
V1 . N2 C15 . 141.5(3) yes
V201 . N201 P201 . 100.07(12) yes
V201 . N201 C201 . 132.03(19) yes
P201 . N201 C201 . 127.6(2) yes
P202 . N202 V201 . 82.91(16) yes
P202 8_555 N202 V201 . 82.91(16) yes
P202 . N202 C215 . 135.1(3) yes
P202 8_555 N202 C215 . 135.1(3) yes
V201 . N202 C215 . 140.7(3) yes
N1 . C1 C2 . 118.4(2) yes
N1 . C1 C8 . 123.5(2) yes
C2 . C1 C8 . 118.1(2) yes
C1 . C2 C3 . 121.4(3) yes
C1 . C2 H21 . 118.8 no
C3 . C2 H21 . 119.8 no
C2 . C3 C4 . 120.2(3) yes
C2 . C3 C5 . 118.8(3) yes
C4 . C3 C5 . 121.0(3) yes
C3 . C4 H41 . 110.1 no
C3 . C4 H42 . 113.4 no
H41 . C4 H42 . 108.3 no
C3 . C4 H43 . 108.6 no
H41 . C4 H43 . 109.2 no
H42 . C4 H43 . 107.2 no
C3 . C5 C6 . 121.5(3) yes
C3 . C5 H51 . 117.6 no
C6 . C5 H51 . 120.8 no
C5 . C6 C7 . 121.0(3) yes
C5 . C6 C8 . 118.8(3) yes
C7 . C6 C8 . 120.2(3) yes
C6 . C7 H71 . 114.3 no
C6 . C7 H72 . 110.2 no
H71 . C7 H72 . 110.7 no
C6 . C7 H73 . 108.2 no
H71 . C7 H73 . 107.7 no
H72 . C7 H73 . 105.3 no
C1 . C8 C6 . 121.3(3) yes
C1 . C8 H81 . 119.2 no
C6 . C8 H81 . 119.5 no
P1 . C9 C10 . 109.2(2) yes
P1 . C9 C11 . 114.4(2) yes
C10 . C9 C11 . 110.8(3) yes
P1 . C9 H91 . 106.8 no
C10 . C9 H91 . 106.3 no
C11 . C9 H91 . 108.9 no
C9 . C10 H101 . 113.0 no
C9 . C10 H102 . 107.8 no
H101 . C10 H102 . 107.0 no
C9 . C10 H103 . 108.9 no
H101 . C10 H103 . 109.6 no
H102 . C10 H103 . 110.4 no
C9 . C11 H111 . 109.4 no
C9 . C11 H112 . 112.9 no
H111 . C11 H112 . 106.4 no
C9 . C11 H113 . 112.3 no
H111 . C11 H113 . 107.5 no
H112 . C11 H113 . 108.1 no
P1 . C12 C13 . 112.09(19) yes
P1 . C12 C14 . 110.21(19) yes
C13 . C12 C14 . 110.2(2) yes
P1 . C12 H121 . 108.3 no
C13 . C12 H121 . 108.1 no
C14 . C12 H121 . 107.8 no
C12 . C13 H131 . 113.4 no
C12 . C13 H132 . 109.7 no
H131 . C13 H132 . 109.4 no
C12 . C13 H133 . 110.1 no
H131 . C13 H133 . 107.9 no
H132 . C13 H133 . 106.1 no
C12 . C14 H141 . 108.5 no
C12 . C14 H142 . 109.5 no
H141 . C14 H142 . 109.0 no
C12 . C14 H143 . 113.5 no
H141 . C14 H143 . 109.3 no
H142 . C14 H143 . 106.9 no
N2 . C15 C16 . 118.7(3) yes
N2 . C15 C22 . 123.2(3) yes
C16 . C15 C22 . 118.1(4) yes
C15 . C16 C17 . 122.1(4) yes
C15 . C16 H161 . 120.1 no
C17 . C16 H161 . 117.8 no
C16 . C17 C18 . 120.1(4) yes
C16 . C17 C19 . 118.2(4) yes
C18 . C17 C19 . 121.7(4) yes
C17 . C18 H183 8_556 108.9 no
C17 . C18 H181 . 112.6 no
H183 8_556 C18 H181 . 108.4 no
C17 . C18 H183 . 108.9 no
H183 8_556 C18 H183 . 109.6 no
H181 . C18 H183 . 108.4 no
C17 . C19 C20 . 121.1(4) yes
C17 . C19 H191 . 119.6 no
C20 . C19 H191 . 119.3 no
C19 . C20 C21 . 120.3(4) yes
C19 . C20 C22 . 119.6(4) yes
C21 . C20 C22 . 120.0(4) yes
C20 . C21 H213 8_556 108.8 no
C20 . C21 H211 . 110.8 no
H213 8_556 C21 H211 . 109.5 no
C20 . C21 H213 . 108.8 no
H213 8_556 C21 H213 . 109.5 no
H211 . C21 H213 . 109.5 no
C20 . C22 C15 . 120.9(4) yes
C20 . C22 H221 . 119.6 no
C15 . C22 H221 . 119.6 no
P2 . C23 C24 . 116.7(5) yes
P2 8_556 C23 C24 . 115.5(5) yes
P2 . C23 C25 . 110.0(5) yes
P2 8_556 C23 C25 . 107.2(5) yes
C24 . C23 C25 . 113.2(6) yes
P2 . C23 H231 . 105.5 no
P2 8_556 C23 H231 . 110.2 no
C24 . C23 H231 . 105.7 no
C25 . C23 H231 . 104.6 no
C23 . C24 H241 . 109.6 no
C23 . C24 H242 . 108.2 no
H241 . C24 H242 . 110.4 no
C23 . C24 H243 . 108.4 no
H241 . C24 H243 . 109.9 no
H242 . C24 H243 . 110.3 no
C23 . C25 H251 . 108.0 no
C23 . C25 H252 . 109.4 no
H251 . C25 H252 . 109.6 no
C23 . C25 H253 . 108.5 no
H251 . C25 H253 . 110.1 no
H252 . C25 H253 . 111.1 no
C27 . C26 H261 . 111.4 no
C27 . C26 H262 . 110.7 no
H261 . C26 H262 . 109.2 no
C27 . C26 H263 . 109.2 no
H261 . C26 H263 . 108.5 no
H262 . C26 H263 . 107.8 no
C26 . C27 O1 . 106.8(7) yes
C26 . C27 H271 . 109.8 no
O1 . C27 H271 . 108.3 no
C26 . C27 H272 . 110.7 no
O1 . C27 H272 . 111.8 no
H271 . C27 H272 . 109.3 no
O1 . C28 C29 . 97.8(8) yes
O1 . C28 H281 . 113.0 no
C29 . C28 H281 . 114.6 no
O1 . C28 H282 . 111.8 no
C29 . C28 H282 . 109.0 no
H281 . C28 H282 . 110.2 no
C28 . C29 H291 . 107.9 no
C28 . C29 H292 . 105.9 no
H291 . C29 H292 . 111.2 no
C28 . C29 H293 . 110.0 no
H291 . C29 H293 . 111.1 no
H292 . C29 H293 . 110.6 no
P2 8_556 C123 C124 . 109.7(4) yes
P2 . C123 C124 . 97.7(4) yes
P2 8_556 C123 C125 . 110.3(4) yes
P2 . C123 C125 . 112.0(5) yes
C124 . C123 C125 . 110.2(5) yes
P2 8_556 C123 H1231 . 106.2 no
P2 . C123 H1231 . 115.7 no
C124 . C123 H1231 . 108.6 no
C125 . C123 H1231 . 111.8 no
C123 . C124 H1241 . 90.3 no
P2 . C124 H1241 . 130.6 no
C123 . C124 H1242 . 117.1 no
P2 . C124 H1242 . 104.3 no
H1241 . C124 H1242 . 110.3 no
C123 . C124 H1243 . 121.2 no
P2 . C124 H1243 . 95.7 no
H1241 . C124 H1243 . 103.4 no
H1242 . C124 H1243 . 110.9 no
C123 . C125 H1251 . 106.3 no
C123 . C125 H1252 . 108.9 no
H1251 . C125 H1252 . 108.8 no
C123 . C125 H1253 . 110.5 no
H1251 . C125 H1253 . 110.9 no
H1252 . C125 H1253 . 111.3 no
C127 . C126 H1261 . 114.2 no
C127 . C126 H1262 . 109.3 no
H1261 . C126 H1262 . 110.0 no
C127 . C126 H1263 . 104.1 no
H1261 . C126 H1263 . 109.5 no
H1262 . C126 H1263 . 109.6 no
O101 . C127 C126 . 116.0(14) yes
O101 . C127 H1271 . 107.1 no
C126 . C127 H1271 . 106.1 no
O101 . C127 H1272 . 109.0 no
C126 . C127 H1272 . 107.8 no
H1271 . C127 H1272 . 111.0 no
O101 . C128 C129 . 92.4(13) yes
O101 . C128 H1281 . 117.8 no
C129 . C128 H1281 . 113.4 no
O101 . C128 H1282 . 112.2 no
C129 . C128 H1282 . 111.7 no
H1281 . C128 H1282 . 108.6 no
C128 . C129 H1291 . 113.6 no
C128 . C129 H1292 . 109.6 no
H1291 . C129 H1292 . 106.0 no
C128 . C129 H1293 . 112.7 no
H1291 . C129 H1293 . 106.0 no
H1292 . C129 H1293 . 108.6 no
N201 . C201 C202 . 118.3(3) yes
N201 . C201 C208 . 123.4(3) yes
C202 . C201 C208 . 118.4(3) yes
C201 . C202 C203 . 121.7(3) yes
C201 . C202 H2021 . 119.2 no
C203 . C202 H2021 . 119.0 no
C202 . C203 C204 . 120.3(3) yes
C202 . C203 C205 . 118.4(3) yes
C204 . C203 C205 . 121.3(3) yes
C203 . C204 H2041 . 113.6 no
C203 . C204 H2042 . 111.7 no
H2041 . C204 H2042 . 104.9 no
C203 . C204 H2043 . 110.8 no
H2041 . C204 H2043 . 108.5 no
H2042 . C204 H2043 . 107.1 no
C203 . C205 C206 . 121.3(3) yes
C203 . C205 H2051 . 119.0 no
C206 . C205 H2051 . 119.7 no
C205 . C206 C207 . 120.9(3) yes
C205 . C206 C208 . 119.1(3) yes
C207 . C206 C208 . 120.0(3) yes
C206 . C207 H2071 . 108.5 no
C206 . C207 H2072 . 109.6 no
H2071 . C207 H2072 . 109.6 no
C206 . C207 H2073 . 109.2 no
H2071 . C207 H2073 . 109.7 no
H2072 . C207 H2073 . 110.1 no
C201 . C208 C206 . 121.1(3) yes
C201 . C208 H2081 . 118.2 no
C206 . C208 H2081 . 120.8 no
P201 . C209 C210 . 112.7(2) yes
P201 . C209 C211 . 109.9(2) yes
C210 . C209 C211 . 110.2(3) yes
P201 . C209 H2091 . 107.4 no
C210 . C209 H2091 . 108.2 no
C211 . C209 H2091 . 108.2 no
C209 . C210 H2101 . 111.7 no
C209 . C210 H2102 . 113.4 no
H2101 . C210 H2102 . 109.3 no
C209 . C210 H2103 . 108.7 no
H2101 . C210 H2103 . 104.7 no
H2102 . C210 H2103 . 108.7 no
C209 . C211 H2111 . 110.8 no
C209 . C211 H2112 . 109.7 no
H2111 . C211 H2112 . 108.9 no
C209 . C211 H2113 . 110.1 no
H2111 . C211 H2113 . 106.9 no
H2112 . C211 H2113 . 110.5 no
P201 . C212 C213 . 109.9(2) yes
P201 . C212 C214 . 114.4(2) yes
C213 . C212 C214 . 110.9(3) yes
P201 . C212 H2121 . 107.7 no
C213 . C212 H2121 . 107.3 no
C214 . C212 H2121 . 106.2 no
C212 . C213 H2131 . 107.9 no
C212 . C213 H2132 . 111.0 no
H2131 . C213 H2132 . 109.6 no
C212 . C213 H2133 . 110.3 no
H2131 . C213 H2133 . 110.1 no
H2132 . C213 H2133 . 108.0 no
C212 . C214 H2141 . 109.2 no
C212 . C214 H2142 . 110.2 no
H2141 . C214 H2142 . 107.8 no
C212 . C214 H2143 . 112.4 no
H2141 . C214 H2143 . 109.1 no
H2142 . C214 H2143 . 108.1 no
N202 . C215 C216 . 118.2(4) yes
N202 . C215 C222 . 123.5(4) yes
C216 . C215 C222 . 118.3(4) yes
C215 . C216 C217 . 121.7(4) yes
C215 . C216 H2161 . 118.5 no
C217 . C216 H2161 . 119.8 no
C216 . C217 C218 . 120.5(4) yes
C216 . C217 C219 . 118.5(4) yes
C218 . C217 C219 . 121.0(4) yes
C217 . C218 H2182 8_555 108.8 no
C217 . C218 H2181 . 106.9 no
H2182 8_555 C218 H2181 . 111.4 no
C217 . C218 H2182 . 108.8 no
H2182 8_555 C218 H2182 . 109.6 no
H2181 . C218 H2182 . 111.4 no
C217 . C219 C220 . 121.6(4) yes
C217 . C219 H2191 . 119.2 no
C220 . C219 H2191 . 119.2 no
C219 . C220 C221 . 121.4(4) yes
C219 . C220 C222 . 118.9(4) yes
C221 . C220 C222 . 119.7(5) yes
C220 . C221 H2213 8_555 112.3 no
C220 . C221 H2211 . 109.9 no
H2213 8_555 C221 H2211 . 107.1 no
C220 . C221 H2213 . 112.3 no
H2213 8_555 C221 H2213 . 107.9 no
H2211 . C221 H2213 . 107.1 no
C220 . C222 C215 . 120.9(4) yes
C220 . C222 H2221 . 118.5 no
C215 . C222 H2221 . 120.5 no
P202 . C223 C224 . 115.2(5) yes
P202 . C223 C225 . 112.7(5) yes
C224 . C223 C225 . 110.2(6) yes
P202 . C223 H2231 . 105.2 no
C224 . C223 H2231 . 107.3 no
C225 . C223 H2231 . 105.5 no
C223 . C224 H2241 . 107.4 no
C223 . C224 H2242 . 111.7 no
H2241 . C224 H2242 . 108.8 no
C223 . C224 H2243 . 109.7 no
H2241 . C224 H2243 . 108.3 no
H2242 . C224 H2243 . 110.9 no
C223 . C225 H2251 . 108.8 no
C223 . C225 H2252 . 109.8 no
H2251 . C225 H2252 . 109.6 no
C223 . C225 H2253 . 110.0 no
H2251 . C225 H2253 . 109.6 no
H2252 . C225 H2253 . 109.0 no
P202 8_555 C323 C323 8_555 49.2(2) yes
C323 8_555 C323 P202 . 71.1(2) yes
P202 8_555 C323 C325 . 110.7(5) yes
C323 8_555 C323 C325 . 99.1(4) yes
P202 . C323 C325 . 111.4(5) yes
P202 8_555 C323 C342 . 109.5(4) yes
C323 8_555 C323 C342 . 150.4(4) yes
P202 . C323 C342 . 89.4(4) yes
C325 . C323 C342 . 108.9(6) yes
P202 8_555 C323 H3231 . 113.1 no
C323 8_555 C323 H3231 . 78.3 no
P202 . C323 H3231 . 126.1 no
C325 . C323 H3231 . 116.6 no
C342 . C323 H3231 . 97.1 no
C323 . C325 H3251 . 112.8 no
C323 . C325 H3252 . 110.0 no
H3251 . C325 H3252 . 108.2 no
C323 . C325 H3253 . 109.6 no
H3251 . C325 H3253 . 107.9 no
H3252 . C325 H3253 . 108.2 no
C323 . C342 H3421 . 88.7 no
P202 . C342 H3421 . 130.8 no
C323 . C342 H3422 . 123.1 no
P202 . C342 H3422 . 96.5 no
H3421 . C342 H3422 . 101.3 no
C323 . C342 H3423 . 118.2 no
P202 . C342 H3423 . 107.5 no
H3421 . C342 H3423 . 107.6 no
H3422 . C342 H3423 . 111.6 no
C325 . H3252 H3252 8_555 149.6 no

loop_
_geom_bond_atom_site_label_1
_geom_bond_atom_site_label_2
_geom_bond_site_symmetry_2
_geom_bond_distance
_geom_bond_publ_flag
Cu1 P1 8_556 2.2408(7) yes
Cu1 V1 . 2.7347(8) yes
Cu1 I1 . 2.5319(5) yes
Cu1 P1 . 2.2408(7) yes
Cu201 P201 8_555 2.2610(7) yes
Cu201 V201 . 2.7089(8) yes
Cu201 I201 . 2.5370(5) yes
Cu201 P201 . 2.2610(7) yes
V1 P2 8_556 2.3995(15) yes
V1 P1 8_556 2.7897(8) yes
V1 N1 8_556 1.955(2) yes
V1 P1 . 2.7897(8) yes
V1 P2 . 2.3995(15) yes
V1 N1 . 1.955(2) yes
V1 N2 . 1.937(3) yes
V201 P202 8_555 2.4047(16) yes
V201 N201 8_555 1.959(2) yes
V201 P201 8_555 2.7927(8) yes
V201 P201 . 2.7927(8) yes
V201 P202 . 2.4047(16) yes
V201 N201 . 1.959(2) yes
V201 N202 . 1.921(4) yes
P1 N1 . 1.678(2) yes
P1 C9 . 1.856(3) yes
P1 C12 . 1.849(3) yes
P2 C23 8_556 2.308(7) yes
P2 N2 . 1.686(3) yes
P2 C23 . 1.853(7) yes
P2 C123 8_556 1.855(6) yes
P2 N2 . 1.686(3) yes
P2 C123 . 1.553(6) yes
P2 C124 . 2.305(7) yes
P201 N201 . 1.677(2) yes
P201 C209 . 1.859(3) yes
P201 C212 . 1.858(3) yes
P202 N202 . 1.703(4) yes
P202 C223 . 1.849(6) yes
P202 C323 8_555 1.846(6) yes
P202 N202 . 1.703(4) yes
P202 C323 . 1.477(6) yes
P202 C342 . 2.118(7) yes
O1 C27 . 1.422(11) yes
O1 C28 . 1.426(10) yes
O101 C127 . 1.434(17) yes
O101 C128 . 1.50(2) yes
N1 C1 . 1.411(3) yes
N2 C15 . 1.404(5) yes
N201 C201 . 1.412(4) yes
N202 C215 . 1.392(5) yes
C1 C2 . 1.398(4) yes
C1 C8 . 1.402(4) yes
C2 C3 . 1.394(4) yes
C2 H21 . 0.932 no
C3 C4 . 1.502(4) yes
C3 C5 . 1.388(4) yes
C4 H41 . 0.968 no
C4 H42 . 0.967 no
C4 H43 . 0.917 no
C5 C6 . 1.389(4) yes
C5 H51 . 0.909 no
C6 C7 . 1.507(4) yes
C6 C8 . 1.395(4) yes
C7 H71 . 0.950 no
C7 H72 . 0.969 no
C7 H73 . 0.941 no
C8 H81 . 0.918 no
C9 C10 . 1.528(4) yes
C9 C11 . 1.528(4) yes
C9 H91 . 0.965 no
C10 H101 . 0.969 no
C10 H102 . 0.953 no
C10 H103 . 0.955 no
C11 H111 . 0.970 no
C11 H112 . 0.979 no
C11 H113 . 0.964 no
C12 C13 . 1.530(4) yes
C12 C14 . 1.532(4) yes
C12 H121 . 0.992 no
C13 H131 . 0.946 no
C13 H132 . 0.975 no
C13 H133 . 0.962 no
C14 H141 . 0.941 no
C14 H142 . 0.987 no
C14 H143 . 0.969 no
C15 C16 . 1.390(5) yes
C15 C22 . 1.394(5) yes
C16 C17 . 1.395(6) yes
C16 H161 . 0.908 no
C17 C18 . 1.501(6) yes
C17 C19 . 1.391(6) yes
C18 H183 8_556 0.953 no
C18 H181 . 0.946 no
C18 H183 . 0.953 no
C19 C20 . 1.380(7) yes
C19 H191 . 0.923 no
C20 C21 . 1.520(7) yes
C20 C22 . 1.394(6) yes
C21 H213 8_556 0.953 no
C21 H211 . 0.932 no
C21 H213 . 0.953 no
C22 H221 . 0.933 no
C23 C24 . 1.503(10) yes
C23 C25 . 1.543(9) yes
C23 H231 . 0.969 no
C24 H241 . 0.959 no
C24 H242 . 0.970 no
C24 H243 . 0.974 no
C25 H251 . 0.950 no
C25 H252 . 0.965 no
C25 H253 . 0.966 no
C26 C27 . 1.471(12) yes
C26 H261 . 0.970 no
C26 H262 . 0.987 no
C26 H263 . 0.967 no
C27 H271 . 0.992 no
C27 H272 . 0.982 no
C28 C29 . 1.667(18) yes
C28 H281 . 0.985 no
C28 H282 . 0.970 no
C29 H291 . 0.970 no
C29 H292 . 0.951 no
C29 H293 . 0.969 no
C123 C124 . 1.508(9) yes
C123 C125 . 1.550(9) yes
C123 H1231 . 0.960 no
C124 H1241 . 0.959 no
C124 H1242 . 0.962 no
C124 H1243 . 0.934 no
C125 H1251 . 0.963 no
C125 H1252 . 0.954 no
C125 H1253 . 0.969 no
C126 C127 . 1.30(2) yes
C126 H1261 . 0.976 no
C126 H1262 . 0.960 no
C126 H1263 . 0.968 no
C127 H1271 . 0.971 no
C127 H1272 . 0.974 no
C128 C129 . 1.66(2) yes
C128 H1281 . 0.969 no
C128 H1282 . 0.973 no
C129 H1291 . 0.961 no
C129 H1292 . 0.969 no
C129 H1293 . 0.966 no
C201 C202 . 1.391(4) yes
C201 C208 . 1.406(4) yes
C202 C203 . 1.394(4) yes
C202 H2021 . 0.942 no
C203 C204 . 1.503(4) yes
C203 C205 . 1.393(5) yes
C204 H2041 . 0.965 no
C204 H2042 . 0.953 no
C204 H2043 . 0.969 no
C205 C206 . 1.396(5) yes
C205 H2051 . 0.943 no
C206 C207 . 1.514(5) yes
C206 C208 . 1.385(4) yes
C207 H2071 . 0.968 no
C207 H2072 . 0.950 no
C207 H2073 . 0.945 no
C208 H2081 . 0.929 no
C209 C210 . 1.526(5) yes
C209 C211 . 1.542(4) yes
C209 H2091 . 0.957 no
C210 H2101 . 0.933 no
C210 H2102 . 0.958 no
C210 H2103 . 0.931 no
C211 H2111 . 0.983 no
C211 H2112 . 0.958 no
C211 H2113 . 0.941 no
C212 C213 . 1.519(5) yes
C212 C214 . 1.524(4) yes
C212 H2121 . 0.974 no
C213 H2131 . 0.969 no
C213 H2132 . 0.949 no
C213 H2133 . 0.981 no
C214 H2141 . 0.968 no
C214 H2142 . 0.945 no
C214 H2143 . 0.955 no
C215 C216 . 1.400(6) yes
C215 C222 . 1.395(6) yes
C216 C217 . 1.385(6) yes
C216 H2161 . 0.933 no
C217 C218 . 1.504(7) yes
C217 C219 . 1.390(7) yes
C218 H2182 8_555 0.948 no
C218 H2181 . 0.958 no
C218 H2182 . 0.948 no
C219 C220 . 1.386(7) yes
C219 H2191 . 0.917 no
C220 C221 . 1.516(7) yes
C220 C222 . 1.396(6) yes
C221 H2213 8_555 0.949 no
C221 H2211 . 0.951 no
C221 H2213 . 0.949 no
C222 H2221 . 0.932 no
C223 C224 . 1.534(9) yes
C223 C225 . 1.527(9) yes
C223 H2231 . 0.983 no
C224 H2241 . 0.956 no
C224 H2242 . 0.963 no
C224 H2243 . 0.961 no
C225 H2251 . 0.975 no
C225 H2252 . 0.956 no
C225 H2253 . 0.954 no
C323 C323 8_555 1.685(12) yes
C323 C325 . 1.527(9) yes
C323 C342 . 1.534(9) yes
C323 H3231 . 0.980 no
C325 H3251 . 0.965 no
C325 H3252 . 0.974 no
C325 H3253 . 0.949 no
C342 H3421 . 0.965 no
C342 H3422 . 0.959 no
C342 H3423 . 0.958 no
H3252 H3252 8_555 0.486 no
